data_7237364
loop_
_publ_author_name
'Peng, Zhixing'
'Wang, Zaibin'
'Huang, Zongwei'
'Liu, Shaojie'
'Lu, Ping'
'Wang, Yanguang'

_publ_section_title
;
 Expression of anti-Kasha's emission from amino benzothiadiazole and its
 utilization for fluorescent chemosensors and organic light emitting
 materials
;
_journal_issue 29
_journal_name_full 'Journal of Materials Chemistry C'
_journal_page_first 7864
_journal_paper_doi 10.1039/C8TC02416B
_journal_volume 6
_journal_year 2018
_chemical_formula_moiety 'C20 H17 N3 O2 S'
_chemical_formula_sum 'C20 H17 N3 O2 S'
_chemical_formula_weight 363.42
_space_group_crystal_system monoclinic
_space_group_IT_number 14
_space_group_name_Hall '-P 2ybc'
_space_group_name_H-M_alt 'P 1 21/c 1'
_atom_sites_solution_hydrogens geom
_audit_creation_date 2017-06-16
_audit_creation_method
;
Olex2 1.2
(compiled 2017.03.28 svn.r3405 for OlexSys, GUI svn.r5337)
;
_audit_update_record
;
2017-12-29 deposited with the CCDC.
2018-07-02 downloaded from the CCDC.
;
_cell_angle_alpha 90
_cell_angle_beta 93.706(9)
_cell_angle_gamma 90
_cell_formula_units_Z 8
_cell_length_a 15.0345(12)
_cell_length_b 7.1821(6)
_cell_length_c 31.643(3)
_cell_measurement_reflns_used 2842
_cell_measurement_temperature 293(2)
_cell_measurement_theta_max 29.3274
_cell_measurement_theta_min 3.1383
_cell_volume 3409.6(5)
_computing_cell_refinement
;
CrysAlisPro, Agilent Technologies,
Version 1.171.35.11 (release 16-05-2011 CrysAlis171 .NET)
(compiled May 16 2011,17:55:39)
;
_computing_data_collection
;
CrysAlisPro, Agilent Technologies,
Version 1.171.35.11 (release 16-05-2011 CrysAlis171 .NET)
(compiled May 16 2011,17:55:39)
;
_computing_data_reduction
;
CrysAlisPro, Agilent Technologies,
Version 1.171.35.11 (release 16-05-2011 CrysAlis171 .NET)
(compiled May 16 2011,17:55:39)
;
_computing_molecular_graphics 'Olex2 (Dolomanov et al., 2009)'
_computing_publication_material 'Olex2 (Dolomanov et al., 2009)'
_computing_structure_refinement 'ShelXL (Sheldrick, 2015)'
_diffrn_ambient_temperature 293.15
_diffrn_detector_area_resol_mean 10.3592
_diffrn_measured_fraction_theta_full 0.996
_diffrn_measured_fraction_theta_max 0.996
_diffrn_measurement_details
;
#__ type_ start__ end____ width___ exp.time_
  1 omega  -80.00   15.00   1.0000   70.0000
omega____ theta____ kappa____ phi______ frames
    -      -11.4683  -38.0000 -120.0000 95

#__ type_ start__ end____ width___ exp.time_
  2 omega  -38.00   59.00   1.0000   70.0000
omega____ theta____ kappa____ phi______ frames
    -      -11.4683   38.0000   60.0000 97

#__ type_ start__ end____ width___ exp.time_
  3 omega  -22.00   72.00   1.0000   70.0000
omega____ theta____ kappa____ phi______ frames
    -       11.7808   77.0000 -180.0000 94
;
_diffrn_measurement_device_type 'Xcalibur, Atlas, Gemini ultra'
_diffrn_measurement_method '\w scans'
_diffrn_orient_matrix_UB_11 0.0464089000
_diffrn_orient_matrix_UB_12 0.0184894000
_diffrn_orient_matrix_UB_13 0.0023327000
_diffrn_orient_matrix_UB_21 -0.0042285000
_diffrn_orient_matrix_UB_22 0.0260164000
_diffrn_orient_matrix_UB_23 0.0213916000
_diffrn_orient_matrix_UB_31 0.0080337000
_diffrn_orient_matrix_UB_32 -0.0934626000
_diffrn_orient_matrix_UB_33 0.0064276000
_diffrn_radiation_monochromator graphite
_diffrn_radiation_type MoK\a
_diffrn_radiation_wavelength 0.71073
_diffrn_reflns_av_R_equivalents 0.0599
_diffrn_reflns_av_unetI/netI 0.0595
_diffrn_reflns_Laue_measured_fraction_full 0.996
_diffrn_reflns_Laue_measured_fraction_max 0.996
_diffrn_reflns_limit_h_max 18
_diffrn_reflns_limit_h_min -17
_diffrn_reflns_limit_k_max 8
_diffrn_reflns_limit_k_min -7
_diffrn_reflns_limit_l_max 38
_diffrn_reflns_limit_l_min -37
_diffrn_reflns_number 20924
_diffrn_reflns_point_group_measured_fraction_full 0.996
_diffrn_reflns_point_group_measured_fraction_max 0.996
_diffrn_reflns_theta_full 25.242
_diffrn_reflns_theta_max 25.349
_diffrn_reflns_theta_min 3.145
_diffrn_source 'Enhance (Mo) X-ray Source'
_exptl_absorpt_coefficient_mu 0.210
_exptl_absorpt_correction_T_max 1.00000
_exptl_absorpt_correction_T_min 0.60429
_exptl_absorpt_correction_type multi-scan
_exptl_absorpt_process_details
;
CrysAlisPro, Agilent Technologies,
Version 1.171.35.11 (release 16-05-2011 CrysAlis171 .NET)
(compiled May 16 2011,17:55:39)
Empirical absorption correction using spherical harmonics,
 implemented in SCALE3 ABSPACK scaling algorithm.
;
_exptl_crystal_colour red
_exptl_crystal_colour_primary red
_exptl_crystal_density_diffrn 1.416
_exptl_crystal_description needle
_exptl_crystal_F_000 1520
_exptl_crystal_size_max 0.48
_exptl_crystal_size_mid 0.2
_exptl_crystal_size_min 0.13
_refine_diff_density_max 1.189
_refine_diff_density_min -0.399
_refine_diff_density_rms 0.083
_refine_ls_extinction_method none
_refine_ls_goodness_of_fit_ref 1.040
_refine_ls_hydrogen_treatment constr
_refine_ls_matrix_type full
_refine_ls_number_parameters 473
_refine_ls_number_reflns 6223
_refine_ls_number_restraints 0
_refine_ls_restrained_S_all 1.040
_refine_ls_R_factor_all 0.1532
_refine_ls_R_factor_gt 0.1028
_refine_ls_shift/su_max 0.000
_refine_ls_shift/su_mean 0.000
_refine_ls_structure_factor_coef Fsqd
_refine_ls_weighting_details 'w=1/[\s^2^(Fo^2^)+(0.1462P)^2^+4.8527P] where P=(Fo^2^+2Fc^2^)/3'
_refine_ls_weighting_scheme calc
_refine_ls_wR_factor_gt 0.2657
_refine_ls_wR_factor_ref 0.3098
_reflns_Friedel_coverage 0.000
_reflns_number_gt 3641
_reflns_number_total 6223
_reflns_threshold_expression 'I > 2\s(I)'
_cod_data_source_file c8tc02416b2.cif
_cod_data_source_block 170614_pzx_3_8463_pl
_cod_database_code 7237364
_shelx_shelxl_version_number 2016/6
_chemical_oxdiff_formula 'c10 h10 n2 o8 s1'
_shelx_space_group_comment
;
The symmetry employed for this shelxl refinement is uniquely defined
by the following loop, which should always be used as a source of
symmetry information in preference to the above space-group names.
They are only intended as comments.
;
_shelx_estimated_absorpt_t_max 0.973
_shelx_estimated_absorpt_t_min 0.906
_reflns_odcompleteness_completeness 99.67
_reflns_odcompleteness_iscentric 1
_reflns_odcompleteness_theta 26.32
_olex2_refinement_description
;
1. Fixed Uiso
 At 1.2 times of:
  All C(H) groups, All N(H) groups
 At 1.5 times of:
  All C(H,H,H) groups
2.a Aromatic/amide H refined with riding coordinates:
 N3(H3), C4(H4), C5(H5), C8(H8), C9(H9), C11(H11), C12(H12), C15(H15),
 C16(H16), C18(H18), C19(H19), N6(H6), C24(H24), C25(H25), C28(H28), C29(H29),
 C31(H31), C32(H32), C35(H35), C36(H36), C38(H38), C39(H39)
2.b Idealised Me refined as rotating group:
 C13(H13A,H13B,H13C), C20(H20A,H20B,H20C), C33(H33A,H33B,H33C), C40(H40A,H40B,
 H40C)
;
_olex2_submission_special_instructions 'No special instructions were received'

loop_
_space_group_symop_operation_xyz
'x, y, z'
'-x, y+1/2, -z+1/2'
'-x, -y, -z'
'x, -y-1/2, z-1/2'

loop_
_atom_site_label
_atom_site_type_symbol
_atom_site_fract_x
_atom_site_fract_y
_atom_site_fract_z
_atom_site_U_iso_or_equiv
_atom_site_adp_type
_atom_site_occupancy
_atom_site_site_symmetry_order
_atom_site_calc_flag
_atom_site_refinement_flags_posn
S1 S 1.10156(9) 0.7674(3) 0.05471(5) 0.0708(5) Uani 1 1 d .
O1 O 0.6036(3) 0.8452(7) -0.15931(12) 0.0760(13) Uani 1 1 d .
O2 O 0.8996(2) 0.7168(6) 0.28613(12) 0.0615(10) Uani 1 1 d .
N1 N 1.0454(3) 0.7481(7) 0.09586(15) 0.0624(13) Uani 1 1 d .
N2 N 1.0222(3) 0.7590(7) 0.01717(15) 0.0594(13) Uani 1 1 d .
N3 N 0.8617(3) 0.7363(7) -0.02808(15) 0.0655(14) Uani 1 1 d .
H3 H 0.913820 0.721558 -0.037245 0.079 Uiso 1 1 calc R
C1 C 0.9585(3) 0.7348(7) 0.08198(17) 0.0452(12) Uani 1 1 d .
C2 C 0.9465(3) 0.7400(7) 0.03758(17) 0.0449(12) Uani 1 1 d .
C3 C 0.8607(3) 0.7326(7) 0.01530(17) 0.0493(13) Uani 1 1 d .
C4 C 0.7909(3) 0.7155(8) 0.04025(18) 0.0539(14) Uani 1 1 d .
H4 H 0.733729 0.706016 0.027396 0.065 Uiso 1 1 calc R
C5 C 0.8017(3) 0.7113(7) 0.08480(17) 0.0474(12) Uani 1 1 d .
H5 H 0.750709 0.704558 0.099861 0.057 Uiso 1 1 calc R
C6 C 0.8836(3) 0.7168(7) 0.10760(16) 0.0454(12) Uani 1 1 d .
C7 C 0.7941(4) 0.7593(8) -0.06029(17) 0.0536(14) Uani 1 1 d .
C8 C 0.8098(4) 0.6988(8) -0.10024(17) 0.0579(15) Uani 1 1 d .
H8 H 0.862820 0.636791 -0.104415 0.070 Uiso 1 1 calc R
C9 C 0.7497(4) 0.7268(9) -0.13437(18) 0.0632(16) Uani 1 1 d .
H9 H 0.763317 0.689187 -0.161326 0.076 Uiso 1 1 calc R
C10 C 0.6693(4) 0.8112(8) -0.12814(17) 0.0541(13) Uani 1 1 d .
C11 C 0.6518(3) 0.8707(8) -0.08741(16) 0.0545(14) Uani 1 1 d .
H11 H 0.597990 0.929833 -0.083351 0.065 Uiso 1 1 calc R
C12 C 0.7121(3) 0.8446(8) -0.05290(18) 0.0567(14) Uani 1 1 d .
H12 H 0.698936 0.882002 -0.025869 0.068 Uiso 1 1 calc R
C13 C 0.6246(5) 0.8044(12) -0.2013(2) 0.090(2) Uani 1 1 d .
H13A H 0.577851 0.849684 -0.220787 0.135 Uiso 1 1 calc GR
H13B H 0.630314 0.672117 -0.204636 0.135 Uiso 1 1 calc GR
H13C H 0.679722 0.863648 -0.207100 0.135 Uiso 1 1 calc GR
C14 C 0.8907(3) 0.7151(7) 0.15430(16) 0.0461(12) Uani 1 1 d .
C15 C 0.8283(3) 0.8050(7) 0.17795(17) 0.0517(13) Uani 1 1 d .
H15 H 0.782098 0.869541 0.163545 0.062 Uiso 1 1 calc R
C16 C 0.8317(3) 0.8031(7) 0.22075(17) 0.0510(13) Uani 1 1 d .
H16 H 0.788129 0.863445 0.235192 0.061 Uiso 1 1 calc R
C17 C 0.9006(3) 0.7108(7) 0.24279(16) 0.0461(12) Uani 1 1 d .
C18 C 0.9661(3) 0.6220(8) 0.22104(17) 0.0550(14) Uani 1 1 d .
H18 H 1.013314 0.561298 0.235629 0.066 Uiso 1 1 calc R
C19 C 0.9594(3) 0.6259(7) 0.17731(16) 0.0488(12) Uani 1 1 d .
H19 H 1.002884 0.565973 0.162736 0.059 Uiso 1 1 calc R
C20 C 0.9704(4) 0.6266(10) 0.31039(19) 0.0723(17) Uani 1 1 d .
H20A H 0.970776 0.496565 0.303386 0.108 Uiso 1 1 calc GR
H20B H 0.961767 0.641000 0.340008 0.108 Uiso 1 1 calc GR
H20C H 1.026211 0.681537 0.304090 0.108 Uiso 1 1 calc GR
S2 S 0.89896(9) 0.2122(2) 0.07357(5) 0.0603(5) Uani 1 1 d .
O3 O 0.4030(3) 0.2397(6) -0.13988(12) 0.0665(11) Uani 1 1 d .
O4 O 0.6985(3) 0.2038(7) 0.30659(12) 0.0727(12) Uani 1 1 d .
N4 N 0.8431(3) 0.2148(6) 0.11546(14) 0.0526(11) Uani 1 1 d .
N5 N 0.8204(3) 0.2424(6) 0.03673(14) 0.0561(12) Uani 1 1 d .
N6 N 0.6607(3) 0.3145(7) -0.00693(14) 0.0640(13) Uani 1 1 d .
H6 H 0.712388 0.340205 -0.015507 0.077 Uiso 1 1 calc R
C21 C 0.7572(3) 0.2408(6) 0.10180(16) 0.0415(11) Uani 1 1 d .
C22 C 0.7456(3) 0.2563(7) 0.05728(17) 0.0451(12) Uani 1 1 d .
C23 C 0.6592(3) 0.2907(7) 0.03563(16) 0.0480(12) Uani 1 1 d .
C24 C 0.5891(3) 0.3039(7) 0.06152(16) 0.0467(12) Uani 1 1 d .
H24 H 0.532099 0.328461 0.049622 0.056 Uiso 1 1 calc R
C25 C 0.6023(3) 0.2807(7) 0.10559(17) 0.0500(13) Uani 1 1 d .
H25 H 0.551864 0.284521 0.121085 0.060 Uiso 1 1 calc R
C26 C 0.6819(3) 0.2533(7) 0.12779(16) 0.0465(12) Uani 1 1 d .
C27 C 0.5916(3) 0.3044(8) -0.03978(16) 0.0503(13) Uani 1 1 d .
C28 C 0.6093(3) 0.3664(7) -0.07897(16) 0.0495(13) Uani 1 1 d .
H28 H 0.663816 0.423379 -0.082672 0.059 Uiso 1 1 calc R
C29 C 0.5492(4) 0.3473(8) -0.11322(17) 0.0561(14) Uani 1 1 d .
H29 H 0.563391 0.390063 -0.139697 0.067 Uiso 1 1 calc R
C30 C 0.4676(3) 0.2643(7) -0.10825(17) 0.0501(13) Uani 1 1 d .
C31 C 0.4494(3) 0.2014(8) -0.06868(17) 0.0521(13) Uani 1 1 d .
H31 H 0.394439 0.146050 -0.065091 0.063 Uiso 1 1 calc R
C32 C 0.5095(4) 0.2176(7) -0.03422(16) 0.0509(13) Uani 1 1 d .
H32 H 0.496082 0.172010 -0.007864 0.061 Uiso 1 1 calc R
C33 C 0.4217(4) 0.3038(10) -0.18095(19) 0.0768(19) Uani 1 1 d .
H33A H 0.369742 0.288308 -0.199917 0.115 Uiso 1 1 calc GR
H33B H 0.470121 0.233174 -0.191114 0.115 Uiso 1 1 calc GR
H33C H 0.437712 0.433128 -0.179515 0.115 Uiso 1 1 calc GR
C34 C 0.6902(3) 0.2387(7) 0.17487(17) 0.0473(12) Uani 1 1 d .
C35 C 0.6215(4) 0.1626(8) 0.19691(17) 0.0561(14) Uani 1 1 d .
H35 H 0.571184 0.116524 0.181782 0.067 Uiso 1 1 calc R
C36 C 0.6262(3) 0.1538(8) 0.24002(17) 0.0570(14) Uani 1 1 d .
H36 H 0.579150 0.102195 0.253735 0.068 Uiso 1 1 calc R
C37 C 0.7001(4) 0.2209(8) 0.26366(17) 0.0553(14) Uani 1 1 d .
C38 C 0.7697(4) 0.2969(8) 0.24243(18) 0.0591(14) Uani 1 1 d .
H38 H 0.820273 0.341980 0.257562 0.071 Uiso 1 1 calc R
C39 C 0.7632(3) 0.3050(8) 0.19889(17) 0.0539(13) Uani 1 1 d .
H39 H 0.809982 0.357352 0.185105 0.065 Uiso 1 1 calc R
C40 C 0.7762(5) 0.2609(11) 0.3316(2) 0.084(2) Uani 1 1 d .
H40A H 0.824565 0.177896 0.326761 0.125 Uiso 1 1 calc GR
H40B H 0.764241 0.258116 0.361031 0.125 Uiso 1 1 calc GR
H40C H 0.792121 0.385209 0.323840 0.125 Uiso 1 1 calc GR

loop_
_atom_site_aniso_label
_atom_site_aniso_U_11
_atom_site_aniso_U_22
_atom_site_aniso_U_33
_atom_site_aniso_U_23
_atom_site_aniso_U_13
_atom_site_aniso_U_12
S1 0.0334(8) 0.1126(14) 0.0660(10) 0.0142(9) 0.0009(7) -0.0019(7)
O1 0.052(2) 0.128(4) 0.047(2) 0.003(2) -0.0077(19) 0.021(2)
O2 0.049(2) 0.082(3) 0.054(2) 0.0031(19) 0.0012(18) 0.0069(19)
N1 0.037(3) 0.087(3) 0.062(3) 0.003(2) -0.003(2) 0.001(2)
N2 0.032(2) 0.089(4) 0.057(3) 0.009(2) 0.002(2) 0.005(2)
N3 0.034(2) 0.110(4) 0.052(3) 0.000(3) 0.000(2) 0.005(2)
C1 0.035(3) 0.044(3) 0.056(3) 0.006(2) -0.002(2) -0.001(2)
C2 0.030(3) 0.051(3) 0.053(3) -0.003(2) 0.000(2) 0.003(2)
C3 0.037(3) 0.061(3) 0.049(3) -0.004(2) -0.001(2) -0.001(2)
C4 0.032(3) 0.067(3) 0.062(4) -0.005(3) -0.005(2) 0.002(2)
C5 0.034(3) 0.052(3) 0.056(3) 0.004(2) 0.002(2) -0.001(2)
C6 0.035(3) 0.052(3) 0.049(3) 0.007(2) 0.001(2) 0.002(2)
C7 0.046(3) 0.065(3) 0.049(3) -0.007(3) -0.004(3) -0.004(3)
C8 0.041(3) 0.084(4) 0.049(3) 0.005(3) 0.007(3) 0.011(3)
C9 0.054(3) 0.088(4) 0.047(3) -0.001(3) 0.001(3) 0.008(3)
C10 0.044(3) 0.071(4) 0.048(3) 0.002(3) 0.003(2) 0.002(3)
C11 0.044(3) 0.067(3) 0.052(3) -0.001(3) 0.002(3) 0.011(3)
C12 0.038(3) 0.068(4) 0.062(4) -0.016(3) -0.009(3) 0.007(3)
C13 0.070(4) 0.150(7) 0.050(4) -0.007(4) -0.007(3) 0.002(4)
C14 0.036(3) 0.052(3) 0.051(3) 0.005(2) 0.004(2) 0.001(2)
C15 0.038(3) 0.057(3) 0.060(3) 0.005(3) 0.003(2) 0.002(2)
C16 0.040(3) 0.055(3) 0.059(3) -0.001(3) 0.007(2) 0.004(2)
C17 0.034(3) 0.054(3) 0.050(3) 0.000(2) 0.003(2) 0.002(2)
C18 0.037(3) 0.069(4) 0.058(3) 0.005(3) -0.005(2) 0.003(3)
C19 0.037(3) 0.062(3) 0.047(3) 0.002(2) 0.003(2) 0.006(2)
C20 0.061(4) 0.091(5) 0.064(4) 0.005(3) -0.007(3) 0.004(3)
S2 0.0359(8) 0.0824(10) 0.0626(10) 0.0055(7) 0.0028(6) 0.0081(7)
O3 0.056(2) 0.095(3) 0.047(2) 0.003(2) -0.0066(19) -0.009(2)
O4 0.061(3) 0.109(3) 0.048(2) 0.006(2) 0.000(2) -0.009(2)
N4 0.039(2) 0.062(3) 0.056(3) 0.005(2) -0.006(2) 0.007(2)
N5 0.041(2) 0.072(3) 0.056(3) 0.008(2) 0.007(2) 0.004(2)
N6 0.044(3) 0.103(4) 0.046(3) 0.004(2) 0.003(2) -0.004(2)
C21 0.032(3) 0.038(2) 0.055(3) 0.005(2) 0.005(2) 0.0009(19)
C22 0.030(3) 0.048(3) 0.058(3) 0.003(2) 0.007(2) 0.002(2)
C23 0.044(3) 0.054(3) 0.046(3) 0.003(2) 0.001(2) 0.001(2)
C24 0.033(3) 0.060(3) 0.047(3) -0.003(2) 0.002(2) 0.006(2)
C25 0.037(3) 0.056(3) 0.057(3) 0.002(2) 0.007(2) 0.006(2)
C26 0.041(3) 0.047(3) 0.051(3) -0.002(2) 0.006(2) 0.000(2)
C27 0.038(3) 0.066(3) 0.047(3) 0.001(3) 0.001(2) 0.007(2)
C28 0.039(3) 0.062(3) 0.048(3) 0.007(2) 0.004(2) -0.005(2)
C29 0.055(3) 0.065(3) 0.048(3) 0.009(3) 0.001(3) 0.000(3)
C30 0.040(3) 0.056(3) 0.055(3) 0.000(2) 0.004(2) 0.005(2)
C31 0.038(3) 0.065(3) 0.053(3) -0.004(3) 0.003(2) -0.002(2)
C32 0.054(3) 0.059(3) 0.040(3) 0.007(2) 0.009(2) 0.005(3)
C33 0.071(4) 0.105(5) 0.051(4) 0.004(3) -0.018(3) -0.012(4)
C34 0.037(3) 0.051(3) 0.054(3) -0.001(2) 0.004(2) 0.003(2)
C35 0.045(3) 0.071(4) 0.052(3) 0.003(3) 0.004(3) -0.008(3)
C36 0.039(3) 0.080(4) 0.052(3) 0.007(3) 0.005(2) -0.006(3)
C37 0.051(3) 0.066(3) 0.049(3) 0.001(3) 0.002(3) -0.002(3)
C38 0.053(3) 0.068(4) 0.055(3) 0.001(3) -0.003(3) -0.014(3)
C39 0.044(3) 0.066(3) 0.052(3) 0.004(3) 0.005(3) -0.010(3)
C40 0.078(5) 0.118(6) 0.052(4) -0.001(4) -0.017(3) -0.008(4)

loop_
_atom_type_symbol
_atom_type_description
_atom_type_scat_dispersion_real
_atom_type_scat_dispersion_imag
_atom_type_scat_source
C C 0.0033 0.0016 'International Tables Vol C Tables 4.2.6.8 and 6.1.1.4'
H H 0.0000 0.0000 'International Tables Vol C Tables 4.2.6.8 and 6.1.1.4'
N N 0.0061 0.0033 'International Tables Vol C Tables 4.2.6.8 and 6.1.1.4'
O O 0.0106 0.0060 'International Tables Vol C Tables 4.2.6.8 and 6.1.1.4'
S S 0.1246 0.1234 'International Tables Vol C Tables 4.2.6.8 and 6.1.1.4'

loop_
_geom_angle_atom_site_label_1
_geom_angle_atom_site_label_2
_geom_angle_atom_site_label_3
_geom_angle
N1 S1 N2 101.0(2)
C10 O1 C13 116.4(4)
C17 O2 C20 117.8(4)
C1 N1 S1 106.9(4)
C2 N2 S1 104.7(4)
C3 N3 H3 113.8
C3 N3 C7 132.4(5)
C7 N3 H3 113.8
N1 C1 C2 112.4(4)
N1 C1 C6 126.8(5)
C2 C1 C6 120.9(4)
N2 C2 C1 115.0(4)
N2 C2 C3 121.9(5)
C1 C2 C3 123.0(4)
N3 C3 C2 115.1(4)
C4 C3 N3 129.9(5)
C4 C3 C2 115.0(5)
C3 C4 H4 118.6
C3 C4 C5 122.7(5)
C5 C4 H4 118.6
C4 C5 H5 118.0
C6 C5 C4 124.1(5)
C6 C5 H5 118.0
C1 C6 C14 124.0(4)
C5 C6 C1 114.3(5)
C5 C6 C14 121.7(4)
N3 C7 C12 122.1(5)
C8 C7 N3 118.2(5)
C8 C7 C12 119.7(5)
C7 C8 H8 118.9
C7 C8 C9 122.2(5)
C9 C8 H8 118.9
C8 C9 H9 120.4
C8 C9 C10 119.3(5)
C10 C9 H9 120.4
O1 C10 C9 125.0(5)
O1 C10 C11 116.0(5)
C9 C10 C11 119.0(5)
C10 C11 H11 118.9
C12 C11 C10 122.2(5)
C12 C11 H11 118.9
C7 C12 H12 121.2
C11 C12 C7 117.5(5)
C11 C12 H12 121.2
O1 C13 H13A 109.5
O1 C13 H13B 109.5
O1 C13 H13C 109.5
H13A C13 H13B 109.5
H13A C13 H13C 109.5
H13B C13 H13C 109.5
C15 C14 C6 121.8(5)
C19 C14 C6 122.3(4)
C19 C14 C15 115.9(5)
C14 C15 H15 118.3
C16 C15 C14 123.3(5)
C16 C15 H15 118.3
C15 C16 H16 120.3
C15 C16 C17 119.3(5)
C17 C16 H16 120.3
O2 C17 C16 115.7(4)
O2 C17 C18 124.2(5)
C16 C17 C18 120.1(5)
C17 C18 H18 120.7
C19 C18 C17 118.5(5)
C19 C18 H18 120.7
C14 C19 H19 118.6
C18 C19 C14 122.8(5)
C18 C19 H19 118.6
O2 C20 H20A 109.5
O2 C20 H20B 109.5
O2 C20 H20C 109.5
H20A C20 H20B 109.5
H20A C20 H20C 109.5
H20B C20 H20C 109.5
N4 S2 N5 101.2(2)
C30 O3 C33 117.2(4)
C37 O4 C40 117.4(5)
C21 N4 S2 106.1(4)
C22 N5 S2 104.9(4)
C23 N6 H6 114.3
C23 N6 C27 131.3(4)
C27 N6 H6 114.3
N4 C21 C22 112.6(4)
N4 C21 C26 126.6(5)
C22 C21 C26 120.8(4)
N5 C22 C21 115.1(4)
N5 C22 C23 122.6(5)
C21 C22 C23 122.3(4)
N6 C23 C22 114.8(4)
N6 C23 C24 129.9(5)
C24 C23 C22 115.3(5)
C23 C24 H24 119.5
C23 C24 C25 121.1(5)
C25 C24 H24 119.5
C24 C25 H25 116.8
C26 C25 C24 126.3(5)
C26 C25 H25 116.8
C21 C26 C34 123.1(5)
C25 C26 C21 114.2(5)
C25 C26 C34 122.7(4)
C28 C27 N6 118.2(4)
C28 C27 C32 119.0(5)
C32 C27 N6 122.5(5)
C27 C28 H28 119.0
C27 C28 C29 122.0(5)
C29 C28 H28 119.0
C28 C29 H29 120.1
C28 C29 C30 119.8(5)
C30 C29 H29 120.1
O3 C30 C29 124.7(5)
O3 C30 C31 116.9(5)
C31 C30 C29 118.4(5)
C30 C31 H31 118.8
C30 C31 C32 122.3(5)
C32 C31 H31 118.8
C27 C32 H32 120.8
C31 C32 C27 118.4(5)
C31 C32 H32 120.8
O3 C33 H33A 109.5
O3 C33 H33B 109.5
O3 C33 H33C 109.5
H33A C33 H33B 109.5
H33A C33 H33C 109.5
H33B C33 H33C 109.5
C35 C34 C26 120.7(5)
C39 C34 C26 122.6(4)
C39 C34 C35 116.7(5)
C34 C35 H35 119.1
C36 C35 C34 121.8(5)
C36 C35 H35 119.1
C35 C36 H36 119.6
C35 C36 C37 120.8(5)
C37 C36 H36 119.6
O4 C37 C36 116.2(5)
O4 C37 C38 125.2(5)
C36 C37 C38 118.6(5)
C37 C38 H38 120.2
C39 C38 C37 119.6(5)
C39 C38 H38 120.2
C34 C39 H39 118.7
C38 C39 C34 122.6(5)
C38 C39 H39 118.7
O4 C40 H40A 109.5
O4 C40 H40B 109.5
O4 C40 H40C 109.5
H40A C40 H40B 109.5
H40A C40 H40C 109.5
H40B C40 H40C 109.5

loop_
_geom_bond_atom_site_label_1
_geom_bond_atom_site_label_2
_geom_bond_distance
S1 N1 1.603(5)
S1 N2 1.629(5)
O1 C10 1.371(6)
O1 C13 1.418(7)
O2 C17 1.373(6)
O2 C20 1.427(7)
N1 C1 1.355(6)
N2 C2 1.351(6)
N3 H3 0.8600
N3 C3 1.374(7)
N3 C7 1.402(7)
C1 C2 1.405(7)
C1 C6 1.435(7)
C2 C3 1.431(7)
C3 C4 1.358(7)
C4 H4 0.9300
C4 C5 1.409(7)
C5 H5 0.9300
C5 C6 1.387(7)
C6 C14 1.475(7)
C7 C8 1.371(7)
C7 C12 1.409(7)
C8 H8 0.9300
C8 C9 1.377(7)
C9 H9 0.9300
C9 C10 1.379(8)
C10 C11 1.399(7)
C11 H11 0.9300
C11 C12 1.386(7)
C12 H12 0.9300
C13 H13A 0.9600
C13 H13B 0.9600
C13 H13C 0.9600
C14 C15 1.395(7)
C14 C19 1.382(7)
C15 H15 0.9300
C15 C16 1.352(7)
C16 H16 0.9300
C16 C17 1.380(7)
C17 C18 1.392(7)
C18 H18 0.9300
C18 C19 1.381(7)
C19 H19 0.9300
C20 H20A 0.9600
C20 H20B 0.9600
C20 H20C 0.9600
S2 N4 1.615(5)
S2 N5 1.620(5)
O3 C30 1.360(6)
O3 C33 1.424(7)
O4 C37 1.366(6)
O4 C40 1.428(7)
N4 C21 1.347(6)
N5 C22 1.339(6)
N6 H6 0.8600
N6 C23 1.359(6)
N6 C27 1.422(7)
C21 C22 1.413(7)
C21 C26 1.444(6)
C22 C23 1.449(7)
C23 C24 1.380(7)
C24 H24 0.9300
C24 C25 1.406(7)
C25 H25 0.9300
C25 C26 1.362(7)
C26 C34 1.491(7)
C27 C28 1.360(7)
C27 C32 1.405(7)
C28 H28 0.9300
C28 C29 1.372(7)
C29 H29 0.9300
C29 C30 1.383(7)
C30 C31 1.375(7)
C31 H31 0.9300
C31 C32 1.376(7)
C32 H32 0.9300
C33 H33A 0.9600
C33 H33B 0.9600
C33 H33C 0.9600
C34 C35 1.394(7)
C34 C39 1.380(7)
C35 H35 0.9300
C35 C36 1.363(7)
C36 H36 0.9300
C36 C37 1.385(7)
C37 C38 1.391(7)
C38 H38 0.9300
C38 C39 1.376(7)
C39 H39 0.9300
C40 H40A 0.9600
C40 H40B 0.9600
C40 H40C 0.9600

loop_
_geom_torsion_atom_site_label_1
_geom_torsion_atom_site_label_2
_geom_torsion_atom_site_label_3
_geom_torsion_atom_site_label_4
_geom_torsion
S1 N1 C1 C2 0.7(5)
S1 N1 C1 C6 -179.5(4)
S1 N2 C2 C1 0.4(5)
S1 N2 C2 C3 178.2(4)
O1 C10 C11 C12 179.7(5)
O2 C17 C18 C19 180.0(5)
N1 S1 N2 C2 0.0(4)
N1 C1 C2 N2 -0.7(6)
N1 C1 C2 C3 -178.5(5)
N1 C1 C6 C5 178.3(5)
N1 C1 C6 C14 1.8(8)
N2 S1 N1 C1 -0.4(4)
N2 C2 C3 N3 3.4(7)
N2 C2 C3 C4 -179.2(5)
N3 C3 C4 C5 179.0(5)
N3 C7 C8 C9 -175.6(5)
N3 C7 C12 C11 176.2(5)
C1 C2 C3 N3 -179.0(5)
C1 C2 C3 C4 -1.6(7)
C1 C6 C14 C15 140.7(5)
C1 C6 C14 C19 -38.9(7)
C2 C1 C6 C5 -1.9(7)
C2 C1 C6 C14 -178.4(5)
C2 C3 C4 C5 2.0(8)
C3 N3 C7 C8 -159.6(6)
C3 N3 C7 C12 21.5(9)
C3 C4 C5 C6 -2.7(8)
C4 C5 C6 C1 2.4(7)
C4 C5 C6 C14 179.0(5)
C5 C6 C14 C15 -35.5(7)
C5 C6 C14 C19 144.9(5)
C6 C1 C2 N2 179.4(5)
C6 C1 C2 C3 1.7(7)
C6 C14 C15 C16 178.6(5)
C6 C14 C19 C18 -179.3(5)
C7 N3 C3 C2 -169.0(6)
C7 N3 C3 C4 14.1(10)
C7 C8 C9 C10 -2.9(9)
C8 C7 C12 C11 -2.7(8)
C8 C9 C10 O1 -179.3(6)
C8 C9 C10 C11 1.7(9)
C9 C10 C11 C12 -1.3(9)
C10 C11 C12 C7 1.7(9)
C12 C7 C8 C9 3.4(9)
C13 O1 C10 C9 -5.8(9)
C13 O1 C10 C11 173.2(6)
C14 C15 C16 C17 1.0(8)
C15 C14 C19 C18 1.0(8)
C15 C16 C17 O2 179.4(5)
C15 C16 C17 C18 0.5(8)
C16 C17 C18 C19 -1.2(8)
C17 C18 C19 C14 0.4(8)
C19 C14 C15 C16 -1.8(8)
C20 O2 C17 C16 -178.8(5)
C20 O2 C17 C18 0.1(7)
S2 N4 C21 C22 0.0(5)
S2 N4 C21 C26 -179.8(4)
S2 N5 C22 C21 -0.2(5)
S2 N5 C22 C23 177.9(4)
O3 C30 C31 C32 179.7(5)
O4 C37 C38 C39 179.6(5)
N4 S2 N5 C22 0.2(4)
N4 C21 C22 N5 0.1(6)
N4 C21 C22 C23 -178.0(4)
N4 C21 C26 C25 179.7(5)
N4 C21 C26 C34 0.1(8)
N5 S2 N4 C21 -0.1(4)
N5 C22 C23 N6 -2.3(7)
N5 C22 C23 C24 -179.1(5)
N6 C23 C24 C25 -177.5(5)
N6 C27 C28 C29 174.4(5)
N6 C27 C32 C31 -174.9(5)
C21 C22 C23 N6 175.7(5)
C21 C22 C23 C24 -1.1(7)
C21 C26 C34 C35 -148.5(5)
C21 C26 C34 C39 34.1(7)
C22 C21 C26 C25 -0.1(7)
C22 C21 C26 C34 -179.8(4)
C22 C23 C24 C25 -1.3(7)
C23 N6 C27 C28 168.7(6)
C23 N6 C27 C32 -17.4(9)
C23 C24 C25 C26 3.4(8)
C24 C25 C26 C21 -2.5(8)
C24 C25 C26 C34 177.1(5)
C25 C26 C34 C35 31.8(7)
C25 C26 C34 C39 -145.6(5)
C26 C21 C22 N5 180.0(4)
C26 C21 C22 C23 1.9(7)
C26 C34 C35 C36 -177.6(5)
C26 C34 C39 C38 177.9(5)
C27 N6 C23 C22 162.1(5)
C27 N6 C23 C24 -21.7(10)
C27 C28 C29 C30 0.5(8)
C28 C27 C32 C31 -1.1(8)
C28 C29 C30 O3 179.5(5)
C28 C29 C30 C31 -0.5(8)
C29 C30 C31 C32 -0.3(8)
C30 C31 C32 C27 1.1(8)
C32 C27 C28 C29 0.3(8)
C33 O3 C30 C29 0.3(8)
C33 O3 C30 C31 -179.7(5)
C34 C35 C36 C37 0.0(9)
C35 C34 C39 C38 0.4(8)
C35 C36 C37 O4 -179.3(5)
C35 C36 C37 C38 -0.2(9)
C36 C37 C38 C39 0.5(8)
C37 C38 C39 C34 -0.6(9)
C39 C34 C35 C36 -0.1(8)
C40 O4 C37 C36 176.1(6)
C40 O4 C37 C38 -2.9(9)
